data_4101616
loop_
_publ_author_name
'Harris, T. David'
'Coulon, Claude'
'Cl\'erac, Rodolphe'
'Long, Jeffrey R.'

_publ_section_title
;
 Record ferromagnetic exchange through cyanide and elucidation of the
 magnetic phase diagram for a Cu(II)Re(IV)(CN)2 chain compound.
;
_journal_issue 1
_journal_name_full 'Journal of the American Chemical Society'
_journal_page_first 123
_journal_page_last 130
_journal_paper_doi 10.1021/ja108575t
_journal_volume 133
_journal_year 2011
_chemical_formula_moiety C29.66H10BCuCl4N10.33Re
_chemical_formula_sum 'C29.66 H10 B Cl4 N10.33 Re'
_chemical_formula_weight 953.69
_chemical_name_systematic
; 
 ? 
;
_space_group_IT_number 14
_symmetry_cell_setting monoclinic
_symmetry_space_group_name_Hall '-P 2ybc'
_symmetry_space_group_name_H-M 'P 1 21/c 1'
_atom_sites_solution_hydrogens geom
_atom_sites_solution_primary direct
_atom_sites_solution_secondary difmap
_audit_creation_method SHELXL-97
_cell_angle_alpha 90.00
_cell_angle_beta 90.6770(10)
_cell_angle_gamma 90.00
_cell_formula_units_Z 4
_cell_length_a 11.4534(7)
_cell_length_b 16.2945(10)
_cell_length_c 22.1655(13)
_cell_measurement_reflns_used 6336
_cell_measurement_temperature 150(2)
_cell_volume 4136.4(4)
_computing_cell_refinement 'Bruker SAINT v7.34'
_computing_data_collection 'Bruker APEX 2'
_computing_data_reduction 'Bruker SAINT v7.34'
_computing_molecular_graphics 'Bruker SHELXTL'
_computing_publication_material 'Bruker SHELXTL & local programs'
_computing_structure_refinement 'Bruker SHELXTL'
_computing_structure_solution 'Bruker SHELXTL'
_diffrn_ambient_temperature 150(2)
_diffrn_measured_fraction_theta_full 0.998
_diffrn_measured_fraction_theta_max 0.998
_diffrn_measurement_device_type 'Bruker Platinum 200 CCD diffractometer'
_diffrn_measurement_method '\w rotation with narrow frames'
_diffrn_radiation_monochromator 'silicon 111'
_diffrn_radiation_source 'Advanced Light Source station 11.3.1'
_diffrn_radiation_type synchrotron
_diffrn_radiation_wavelength 0.77490
_diffrn_reflns_av_R_equivalents 0.0652
_diffrn_reflns_av_sigmaI/netI 0.0531
_diffrn_reflns_limit_h_max 16
_diffrn_reflns_limit_h_min -16
_diffrn_reflns_limit_k_max 23
_diffrn_reflns_limit_k_min -23
_diffrn_reflns_limit_l_max 31
_diffrn_reflns_limit_l_min -31
_diffrn_reflns_number 59689
_diffrn_reflns_theta_full 33.62
_diffrn_reflns_theta_max 33.62
_diffrn_reflns_theta_min 3.09
_exptl_absorpt_coefficient_mu 4.638
_exptl_absorpt_correction_T_max 1
_exptl_absorpt_correction_T_min 0.793714
_exptl_absorpt_correction_type semiempirical
_exptl_absorpt_process_details SADABS
_exptl_crystal_colour green
_exptl_crystal_density_diffrn 1.444
_exptl_crystal_density_method 'not measured'
_exptl_crystal_description plate
_exptl_crystal_F_000 1792
_exptl_crystal_size_max 0.2
_exptl_crystal_size_mid 0.15
_exptl_crystal_size_min 0.05
_refine_diff_density_max 2.094
_refine_diff_density_min -2.748
_refine_diff_density_rms 0.184
_refine_ls_extinction_method none
_refine_ls_goodness_of_fit_ref 2.824
_refine_ls_hydrogen_treatment constr
_refine_ls_matrix_type full
_refine_ls_number_parameters 327
_refine_ls_number_reflns 12636
_refine_ls_number_restraints 0
_refine_ls_restrained_S_all 2.824
_refine_ls_R_factor_all 0.0717
_refine_ls_R_factor_gt 0.0684
_refine_ls_shift/su_max 0.001
_refine_ls_shift/su_mean 0.000
_refine_ls_structure_factor_coef Fsqd
_refine_ls_weighting_details 'calc w=1/[\s^2^(Fo^2^)+(0.0100P)^2^+0.0000P] where P=(Fo^2^+2Fc^2^)/3'
_refine_ls_weighting_scheme calc
_refine_ls_wR_factor_gt 0.1882
_refine_ls_wR_factor_ref 0.1889
_reflns_number_gt 11815
_reflns_number_total 12636
_reflns_threshold_expression >2sigma(I)
_cod_data_source_file ja108575t_si_002.cif
_cod_data_source_block tdh79a
_cod_original_sg_symbol_H-M 'P 2(1)/c'
_cod_original_formula_sum C29.66H10BCl4N10.33Re
_cod_database_code 4101616

loop_
_symmetry_equiv_pos_as_xyz
'x, y, z'
'-x, y+1/2, -z+1/2'
'-x, -y, -z'
'x, -y-1/2, z-1/2'

loop_
_atom_site_label
_atom_site_type_symbol
_atom_site_fract_x
_atom_site_fract_y
_atom_site_fract_z
_atom_site_U_iso_or_equiv
_atom_site_adp_type
_atom_site_occupancy
_atom_site_symmetry_multiplicity
_atom_site_calc_flag
_atom_site_refinement_flags
_atom_site_disorder_assembly
_atom_site_disorder_group
B1 B -0.0485(14) 0.8073(6) 0.5367(4) 0.067(4) Uani 1 1 d . . .
H1 H -0.0546 0.8118 0.5815 0.081 Uiso 1 1 calc R . .
Cu1 Cu -0.02093(8) 0.79328(4) 0.39662(3) 0.03132(19) Uani 1 1 d . . .
Re1 Re 0.00465(2) 0.539928(14) 0.254002(10) 0.02492(9) Uani 1 1 d . . .
C1 C 0.0295(5) 0.4364(4) 0.1975(3) 0.0273(12) Uani 1 1 d . . .
C2 C -0.0271(6) 0.6449(4) 0.3072(3) 0.0318(13) Uani 1 1 d . . .
C10 C 0.0627(7) 0.6300(4) 0.4562(3) 0.0400(16) Uani 1 1 d . . .
H10I H 0.0802 0.6014 0.4201 0.048 Uiso 1 1 calc R . .
C11 C 0.0772(9) 0.5975(5) 0.5132(4) 0.056(2) Uani 1 1 d . . .
H11 H 0.1098 0.5458 0.5240 0.067 Uiso 1 1 calc R . .
C12 C 0.0320(10) 0.6592(5) 0.5521(4) 0.064(3) Uani 1 1 d . . .
H12A H 0.0234 0.6554 0.5946 0.077 Uiso 1 1 calc R . .
C13 C -0.2720(13) 0.8287(6) 0.5318(5) 0.091(5) Uani 1 1 d . . .
H13A H -0.2843 0.8326 0.5740 0.109 Uiso 1 1 calc R . .
C14 C -0.3628(14) 0.8351(6) 0.4856(6) 0.096(5) Uani 1 1 d . . .
H14 H -0.4446 0.8428 0.4894 0.115 Uiso 1 1 calc R . .
C15 C -0.2936(9) 0.8267(5) 0.4325(4) 0.061(3) Uani 1 1 d . . .
H15 H -0.3247 0.8293 0.3927 0.073 Uiso 1 1 calc R . .
C16 C 0.1315(10) 0.9365(5) 0.4447(4) 0.064(3) Uani 1 1 d . . .
H16A H 0.1620 0.9531 0.4070 0.077 Uiso 1 1 calc R . .
C17 C 0.1612(11) 0.9741(5) 0.5000(4) 0.075(4) Uani 1 1 d . . .
H17A H 0.2141 1.0178 0.5076 0.090 Uiso 1 1 calc R . .
C18 C 0.0952(13) 0.9321(5) 0.5393(4) 0.091(4) Uani 1 1 d . . .
H18A H 0.0945 0.9428 0.5815 0.109 Uiso 1 1 calc R . .
C100 C 0.4183(8) 0.6150(5) 0.3494(4) 0.055(2) Uiso 1 1 d . . .
C101 C 0.4952(9) 0.4776(6) 0.3464(4) 0.059(2) Uiso 1 1 d . . .
C102 C 0.4715(10) 0.5496(6) 0.2209(5) 0.068(3) Uiso 1 1 d . . .
C103 C 0.6367(8) 0.5929(5) 0.3696(4) 0.052(2) Uiso 1 1 d . . .
C104 C 0.4343(10) 0.7092(6) 0.3431(5) 0.072(3) Uiso 1 1 d . . .
C105 C 0.5602(9) 0.5777(6) 0.2675(4) 0.062(2) Uiso 1 1 d . . .
C106 C 0.6265(9) 0.5811(6) 0.4377(4) 0.063(2) Uiso 1 1 d . . .
C107 C 0.5161(10) 0.5640(7) 0.1581(5) 0.073(3) Uiso 1 1 d . . .
C108 C 0.7358(9) 0.6040(6) 0.4697(4) 0.062(2) Uiso 1 1 d . . .
C109 C 0.3107(14) 0.7449(10) 0.3470(6) 0.113(5) Uiso 1 1 d . . .
C110 C 0.7313(10) 0.5898(7) 0.5390(5) 0.079(3) Uiso 1 1 d . . .
C111 C 0.4336(11) 0.5344(7) 0.1100(5) 0.083(3) Uiso 1 1 d . . .
C112 C 0.5950(11) 0.4170(8) 0.3329(5) 0.083(3) Uiso 1 1 d . . .
C113 C 0.5484(19) 0.3279(13) 0.3479(8) 0.153(7) Uiso 1 1 d . . .
C114 C 0.654(3) 0.262(2) 0.3525(12) 0.230(11) Uiso 1 1 d . . .
C115 C 0.3239(18) 0.8411(13) 0.3345(8) 0.152(6) Uiso 1 1 d . . .
C800 C 0.2417(10) 0.2927(6) 0.2613(5) 0.065(3) Uiso 1 1 d . . .
C801 C 0.1459(8) 0.2898(5) 0.3017(4) 0.054(2) Uiso 1 1 d . . .
C900 C 0.339(2) 0.6964(15) 0.5206(11) 0.043(5) Uiso 0.33 1 d P . .
C901 C 0.278(2) 0.7779(15) 0.5256(11) 0.046(5) Uiso 0.33 1 d P . .
N1 N -0.0340(5) 0.8803(3) 0.3341(2) 0.0314(11) Uani 1 1 d . . .
N2 N -0.0359(6) 0.7032(3) 0.3367(2) 0.0389(14) Uani 1 1 d . . .
N3 N 0.0210(7) 0.7067(3) 0.4577(3) 0.0423(16) Uani 1 1 d . . .
N4 N -0.1838(7) 0.8150(4) 0.4448(3) 0.0490(17) Uani 1 1 d . . .
N5 N 0.0570(7) 0.8757(3) 0.4512(3) 0.0481(17) Uani 1 1 d . . .
N6 N 0.0041(8) 0.7230(3) 0.5176(3) 0.051(2) Uani 1 1 d . . .
N7 N -0.1680(8) 0.8164(4) 0.5057(3) 0.063(2) Uani 1 1 d . . .
N8 N 0.0286(9) 0.8720(4) 0.5118(3) 0.064(2) Uani 1 1 d . . .
N100 N 0.5288(6) 0.5656(5) 0.3327(3) 0.0533(17) Uiso 1 1 d . . .
N800 N 0.3225(12) 0.2933(7) 0.2309(5) 0.111(4) Uiso 1 1 d . . .
N900 N 0.3750(18) 0.6431(13) 0.5185(9) 0.045(4) Uiso 0.33 1 d P . .
Cl1 Cl 0.16347(17) 0.50509(11) 0.31589(9) 0.0457(4) Uani 1 1 d . . .
Cl2 Cl -0.11269(18) 0.45957(10) 0.31572(8) 0.0430(4) Uani 1 1 d . . .
Cl3 Cl 0.12578(17) 0.62139(11) 0.19597(8) 0.0440(4) Uani 1 1 d . . .
Cl4 Cl -0.15724(15) 0.57135(10) 0.19311(7) 0.0353(3) Uani 1 1 d . . .

loop_
_atom_site_aniso_label
_atom_site_aniso_U_11
_atom_site_aniso_U_22
_atom_site_aniso_U_33
_atom_site_aniso_U_23
_atom_site_aniso_U_13
_atom_site_aniso_U_12
B1 0.150(13) 0.025(4) 0.027(4) 0.002(3) 0.012(6) -0.003(6)
Cu1 0.0579(5) 0.0128(3) 0.0234(3) -0.0003(2) 0.0076(3) -0.0028(3)
Re1 0.03276(14) 0.01586(13) 0.02614(13) -0.00368(8) 0.00059(9) -0.00103(9)
C1 0.032(3) 0.022(3) 0.029(3) -0.001(2) 0.004(2) 0.003(2)
C2 0.050(4) 0.019(3) 0.027(3) 0.002(2) 0.001(3) -0.001(3)
C10 0.060(5) 0.021(3) 0.040(3) 0.002(3) 0.002(3) -0.002(3)
C11 0.083(6) 0.035(4) 0.050(5) 0.016(3) -0.007(4) -0.001(4)
C12 0.122(9) 0.034(4) 0.035(4) 0.012(3) -0.011(5) -0.005(5)
C13 0.159(13) 0.037(5) 0.078(7) 0.007(5) 0.079(8) 0.018(7)
C14 0.132(12) 0.038(5) 0.119(10) -0.002(6) 0.085(9) 0.000(6)
C15 0.081(7) 0.032(4) 0.070(6) 0.007(4) 0.040(5) 0.007(4)
C16 0.123(9) 0.024(4) 0.045(4) 0.008(3) -0.023(5) -0.021(5)
C17 0.155(11) 0.025(4) 0.046(5) 0.004(3) -0.034(6) -0.021(5)
C18 0.207(14) 0.027(4) 0.038(4) -0.002(3) -0.026(6) -0.031(6)
N1 0.047(3) 0.018(2) 0.029(2) 0.0031(19) 0.009(2) 0.001(2)
N2 0.068(4) 0.019(3) 0.030(3) 0.000(2) -0.001(3) 0.005(3)
N3 0.077(5) 0.023(3) 0.027(3) -0.001(2) 0.006(3) -0.005(3)
N4 0.084(5) 0.020(3) 0.044(3) -0.003(2) 0.028(3) 0.001(3)
N5 0.099(6) 0.018(3) 0.027(3) 0.000(2) -0.001(3) -0.006(3)
N6 0.111(6) 0.020(3) 0.023(3) 0.003(2) 0.001(3) -0.003(3)
N7 0.121(7) 0.022(3) 0.046(4) -0.001(3) 0.043(4) 0.002(4)
N8 0.147(8) 0.023(3) 0.022(3) -0.004(2) -0.003(4) -0.011(4)
Cl1 0.0491(10) 0.0306(8) 0.0567(11) -0.0075(8) -0.0210(8) 0.0028(7)
Cl2 0.0566(11) 0.0277(8) 0.0453(9) 0.0062(7) 0.0203(8) 0.0021(7)
Cl3 0.0505(10) 0.0343(9) 0.0475(9) -0.0013(7) 0.0152(8) -0.0167(8)
Cl4 0.0390(8) 0.0273(8) 0.0394(8) -0.0043(6) -0.0048(6) 0.0055(6)

loop_
_atom_type_symbol
_atom_type_description
_atom_type_scat_dispersion_real
_atom_type_scat_dispersion_imag
_atom_type_scat_source
C C -0.0020 0.0020 'International Tables Vol C Tables 4.2.6.8 and 6.1.1.4'
H H 0.0000 0.0000 'International Tables Vol C Tables 4.2.6.8 and 6.1.1.4'
B B -0.0010 0.0008 'International Tables Vol C Tables 4.2.6.8 and 6.1.1.4'
N N -0.0031 0.0040 'International Tables Vol C Tables 4.2.6.8 and 6.1.1.4'
Cl Cl 0.1408 0.1896 'International Tables Vol C Tables 4.2.6.8 and 6.1.1.4'
Cu Cu 0.1330 1.4803 'International Tables Vol C Tables 4.2.6.8 and 6.1.1.4'
Re Re -1.7678 8.3486 'International Tables Vol C Tables 4.2.6.8 and 6.1.1.4'

loop_
_geom_angle_atom_site_label_1
_geom_angle_atom_site_label_2
_geom_angle_atom_site_label_3
_geom_angle
_geom_angle_site_symmetry_1
_geom_angle_site_symmetry_3
_geom_angle_publ_flag
N8 B1 N7 107.3(7) . . ?
N8 B1 N6 106.9(9) . . ?
N7 B1 N6 108.1(8) . . ?
N2 Cu1 N1 93.1(2) . . ?
N2 Cu1 N5 158.6(3) . . ?
N1 Cu1 N5 88.4(2) . . ?
N2 Cu1 N3 87.1(2) . . ?
N1 Cu1 N3 170.5(3) . . ?
N5 Cu1 N3 87.9(3) . . ?
N2 Cu1 N4 112.3(3) . . ?
N1 Cu1 N4 99.6(2) . . ?
N5 Cu1 N4 88.5(3) . . ?
N3 Cu1 N4 89.1(3) . . ?
C2 Re1 C1 177.1(2) . . ?
C2 Re1 Cl3 87.38(18) . . ?
C1 Re1 Cl3 92.42(17) . . ?
C2 Re1 Cl2 91.31(18) . . ?
C1 Re1 Cl2 88.98(17) . . ?
Cl3 Re1 Cl2 177.71(7) . . ?
C2 Re1 Cl1 90.39(19) . . ?
C1 Re1 Cl1 92.55(17) . . ?
Cl3 Re1 Cl1 89.89(7) . . ?
Cl2 Re1 Cl1 88.24(7) . . ?
C2 Re1 Cl4 90.26(19) . . ?
C1 Re1 Cl4 86.81(17) . . ?
Cl3 Re1 Cl4 91.72(7) . . ?
Cl2 Re1 Cl4 90.17(7) . . ?
Cl1 Re1 Cl4 178.29(6) . . ?
N1 C1 Re1 174.8(6) 2_545 . ?
N2 C2 Re1 175.1(7) . . ?
N3 C10 C11 112.1(7) . . ?
C10 C11 C12 103.9(7) . . ?
N6 C12 C11 106.9(7) . . ?
N7 C13 C14 109.6(10) . . ?
C15 C14 C13 100.0(11) . . ?
N4 C15 C14 112.8(11) . . ?
N5 C16 C17 112.5(8) . . ?
C18 C17 C16 102.2(8) . . ?
C17 C18 N8 112.7(8) . . ?
N100 C100 C104 113.2(8) . . ?
N100 C101 C112 112.1(8) . . ?
C107 C102 C105 110.6(9) . . ?
C106 C103 N100 114.7(7) . . ?
C109 C104 C100 105.0(10) . . ?
N100 C105 C102 116.7(8) . . ?
C108 C106 C103 111.6(8) . . ?
C111 C107 C102 112.9(10) . . ?
C106 C108 C110 113.5(9) . . ?
C104 C109 C115 105.8(12) . . ?
C101 C112 C113 107.1(11) . . ?
C112 C113 C114 111.6(19) . . ?
N800 C800 C801 176.5(13) . . ?
N900 C900 C901 177(3) . . ?
C1 N1 Cu1 170.3(5) 2 . ?
C2 N2 Cu1 167.5(6) . . ?
C10 N3 N6 105.1(6) . . ?
C10 N3 Cu1 136.2(5) . . ?
N6 N3 Cu1 118.7(4) . . ?
C15 N4 N7 108.8(7) . . ?
C15 N4 Cu1 138.7(6) . . ?
N7 N4 Cu1 112.5(6) . . ?
C16 N5 N8 107.3(6) . . ?
C16 N5 Cu1 136.2(5) . . ?
N8 N5 Cu1 116.5(5) . . ?
C12 N6 N3 111.7(6) . . ?
C12 N6 B1 128.6(7) . . ?
N3 N6 B1 119.5(6) . . ?
C13 N7 N4 108.8(10) . . ?
C13 N7 B1 127.8(10) . . ?
N4 N7 B1 123.4(7) . . ?
C18 N8 N5 105.3(7) . . ?
C18 N8 B1 131.9(7) . . ?
N5 N8 B1 122.5(6) . . ?
C105 N100 C101 112.3(7) . . ?
C105 N100 C103 105.8(7) . . ?
C101 N100 C103 111.7(7) . . ?
C105 N100 C100 111.5(7) . . ?
C101 N100 C100 103.5(7) . . ?
C103 N100 C100 112.2(7) . . ?

loop_
_geom_bond_atom_site_label_1
_geom_bond_atom_site_label_2
_geom_bond_distance
_geom_bond_site_symmetry_2
_geom_bond_publ_flag
B1 N8 1.485(13) . ?
B1 N7 1.532(17) . ?
B1 N6 1.560(12) . ?
Cu1 N2 1.986(5) . ?
Cu1 N1 1.987(5) . ?
Cu1 N5 2.009(6) . ?
Cu1 N3 2.010(6) . ?
Cu1 N4 2.189(7) . ?
Re1 C2 2.113(6) . ?
Re1 C1 2.123(6) . ?
Re1 Cl3 2.3203(16) . ?
Re1 Cl2 2.3314(17) . ?
Re1 Cl1 2.3354(17) . ?
Re1 Cl4 2.3372(16) . ?
C1 N1 1.152(7) 2_545 ?
C2 N2 1.157(7) . ?
C10 N3 1.337(8) . ?
C10 C11 1.377(10) . ?
C11 C12 1.427(12) . ?
C12 N6 1.327(9) . ?
C13 N7 1.345(13) . ?
C13 C14 1.456(19) . ?
C14 C15 1.432(13) . ?
C15 N4 1.297(12) . ?
C16 N5 1.317(10) . ?
C16 C17 1.408(11) . ?
C17 C18 1.347(14) . ?
C18 N8 1.379(11) . ?
C100 N100 1.548(11) . ?
C100 C104 1.554(13) . ?
C101 N100 1.517(12) . ?
C101 C112 1.542(15) . ?
C102 C107 1.508(15) . ?
C102 C105 1.512(15) . ?
C103 C106 1.527(12) . ?
C103 N100 1.539(11) . ?
C104 C109 1.534(19) . ?
C105 N100 1.507(11) . ?
C106 C108 1.480(13) . ?
C107 C111 1.495(16) . ?
C108 C110 1.555(14) . ?
C109 C115 1.60(3) . ?
C112 C113 1.58(2) . ?
C113 C114 1.62(3) . ?
C800 N800 1.150(15) . ?
C800 C801 1.425(14) . ?
C900 N900 0.96(3) . ?
C900 C901 1.50(3) . ?
N1 C1 1.152(7) 2 ?
N3 N6 1.370(8) . ?
N4 N7 1.361(9) . ?
N5 N8 1.387(8) . ?
